data_1577016
loop_
_publ_author_name
'Donohoe, Madison'
'Licskai, Tristan'
'Niknam, Ehsan'
'Assoud, Abdeljalil'
'Zou, Tianze'
'Kycia, Jan'
'Kleinke, Holger'

_publ_section_title
;
 Precursor effects and formation mechanism of polyol-synthesized
 thermoelectric Bi<sub>2</sub>Te<sub>3</sub>.
;
_journal_issue 17
_journal_name_full Nanoscale
_journal_page_first 9365
_journal_page_last 9379
_journal_paper_doi 10.1039/d5nr05277g
_journal_volume 18
_journal_year 2026
_chemical_formula_sum 'C8 H16 Bi3 N O11'
_chemical_formula_weight 929.16
_space_group_crystal_system monoclinic
_space_group_IT_number 14
_space_group_name_Hall '-P 2ybc'
_space_group_name_H-M_alt 'P 1 21/c 1'
_atom_sites_solution_hydrogens geom
_atom_sites_solution_primary direct
_atom_sites_solution_secondary FMap
_audit_creation_method SHELXL-2018/3
_audit_update_record
;
2025-12-16 deposited with the CCDC.	2026-04-01 downloaded from the CCDC.
;
_cell_angle_alpha 90
_cell_angle_beta 92.8916(16)
_cell_angle_gamma 90
_cell_formula_units_Z 4
_cell_length_a 7.4599(4)
_cell_length_b 15.1984(9)
_cell_length_c 13.7746(8)
_cell_measurement_reflns_used 511
_cell_measurement_temperature 296(2)
_cell_measurement_theta_max 30.0
_cell_measurement_theta_min 1.5
_cell_volume 1559.76(15)
_computing_cell_refinement 'SMART, 'Bruker APEX II'
_computing_data_collection 'Bruker kappa APEX II'
_computing_data_reduction 'SAINT, 'Bruker APEX II'
_computing_molecular_graphics Mercury
_computing_structure_refinement 'SHELXL-2018/3 (Sheldrick, 2018)'
_computing_structure_solution 'SHELXL-2018/3 (Sheldrick, 2018)'
_diffrn_ambient_temperature 296(2)
_diffrn_measured_fraction_theta_full 0.999
_diffrn_measured_fraction_theta_max 1.000
_diffrn_measurement_device_type 'BRUKER kappa APEX II'
_diffrn_measurement_method 'Omega and phi scan'
_diffrn_radiation_monochromator graphite
_diffrn_radiation_source 'fine-focus sealed tube'
_diffrn_radiation_type MoK\a
_diffrn_radiation_wavelength 0.71073
_diffrn_reflns_av_R_equivalents 0.0400
_diffrn_reflns_av_unetI/netI 0.0402
_diffrn_reflns_Laue_measured_fraction_full 0.999
_diffrn_reflns_Laue_measured_fraction_max 1.000
_diffrn_reflns_limit_h_max 10
_diffrn_reflns_limit_h_min -10
_diffrn_reflns_limit_k_max 18
_diffrn_reflns_limit_k_min -21
_diffrn_reflns_limit_l_max 16
_diffrn_reflns_limit_l_min -19
_diffrn_reflns_number 19027
_diffrn_reflns_point_group_measured_fraction_full 0.999
_diffrn_reflns_point_group_measured_fraction_max 1.000
_diffrn_reflns_theta_full 25.242
_diffrn_reflns_theta_max 29.999
_diffrn_reflns_theta_min 2.680
_diffrn_standards_decay_% 0
_diffrn_standards_interval_time 0.5
_diffrn_standards_number 3
_exptl_absorpt_coefficient_mu 33.820
_exptl_absorpt_correction_T_max 0.7460
_exptl_absorpt_correction_T_min 0.4199
_exptl_absorpt_correction_type multi-scan
_exptl_absorpt_process_details
;
 SADABS 2016/2: Krause, L., Herbst-Irmer, R., Sheldrick G.M. & Stalke D.,
 J. Appl. Cryst. 48 (2015) 3-10
;
_exptl_crystal_colour colourless
_exptl_crystal_density_diffrn 3.957
_exptl_crystal_description Plate
_exptl_crystal_F_000 1632
_exptl_crystal_size_max 0.050
_exptl_crystal_size_mid 0.020
_exptl_crystal_size_min 0.010
_refine_diff_density_max 1.956
_refine_diff_density_min -1.418
_refine_diff_density_rms 0.267
_refine_ls_extinction_coef 0.000075(18)
_refine_ls_extinction_expression Fc^*^=kFc[1+0.001xFc^2^\l^3^/sin(2\q)]^-1/4^
_refine_ls_extinction_method 'SHELXL-2018/3 (Sheldrick 2018)'
_refine_ls_goodness_of_fit_ref 1.025
_refine_ls_hydrogen_treatment constr
_refine_ls_matrix_type full
_refine_ls_number_parameters 209
_refine_ls_number_reflns 4545
_refine_ls_number_restraints 0
_refine_ls_restrained_S_all 1.025
_refine_ls_R_factor_all 0.0432
_refine_ls_R_factor_gt 0.0265
_refine_ls_shift/su_max 0.001
_refine_ls_shift/su_mean 0.000
_refine_ls_structure_factor_coef Fsqd
_refine_ls_weighting_details 'w=1/[\s^2^(Fo^2^)+(0.0185P)^2^+0.5621P] where P=(Fo^2^+2Fc^2^)/3'
_refine_ls_weighting_scheme calc
_refine_ls_wR_factor_gt 0.0471
_refine_ls_wR_factor_ref 0.0507
_reflns_Friedel_coverage 0.000
_reflns_number_gt 3589
_reflns_number_total 4545
_reflns_threshold_expression 'I > 2\s(I)'
_cod_data_source_file d5nr05277g2.cif
_cod_data_source_block Bi3C8H16NO11
_cod_depositor_comments
;
The following automatic conversions were performed:

data item '_atom_sites_solution_primary' value 'direct method' was
changed to 'direct'.

Automatic conversion script
Id: cif_fix_values 8170 2020-07-09 18:12:32Z antanas 

 Adding full bibliography for 1577016.cif.
;
_cod_original_sg_symbol_H-M 'P 21/c'
_cod_database_code 1577016
_shelx_shelxl_version_number 2018/3
_shelx_space_group_comment
;
The symmetry employed for this shelxl refinement is uniquely defined
by the following loop, which should always be used as a source of
symmetry information in preference to the above space-group names.
They are only intended as comments.
;
_shelx_estimated_absorpt_t_min 0.283
_shelx_estimated_absorpt_t_max 0.728

loop_
_space_group_symop_operation_xyz
'x, y, z'
'-x, y+1/2, -z+1/2'
'-x, -y, -z'
'x, -y-1/2, z-1/2'

loop_
_atom_site_label
_atom_site_type_symbol
_atom_site_fract_x
_atom_site_fract_y
_atom_site_fract_z
_atom_site_U_iso_or_equiv
_atom_site_adp_type
_atom_site_occupancy
_atom_site_site_symmetry_order
_atom_site_calc_flag
_atom_site_refinement_flags_posn
_atom_site_refinement_flags_adp
_atom_site_refinement_flags_occupancy
_atom_site_disorder_assembly
_atom_site_disorder_group
Bi1 Bi 0.71793(3) 0.20099(2) 0.19733(2) 0.01440(6) Uani 1 1 d . . . . .
Bi2 Bi 0.96671(3) 0.23989(2) 0.45131(2) 0.01475(6) Uani 1 1 d . . . . .
Bi3 Bi 0.21730(3) 0.28724(2) 0.20554(2) 0.01391(6) Uani 1 1 d . . . . .
O1 O 0.8018(6) 0.3391(3) 0.5113(3) 0.0219(9) Uani 1 1 d . . . . .
O2 O 0.7585(5) 0.2818(3) 0.3265(3) 0.0181(9) Uani 1 1 d . . . . .
O3 O 0.0418(5) 0.1856(3) 0.2693(3) 0.0174(8) Uani 1 1 d . . . . .
O4 O 0.4055(5) 0.1849(3) 0.2558(3) 0.0186(9) Uani 1 1 d . . . . .
O5 O 0.1743(5) 0.2103(3) 0.0699(3) 0.0209(9) Uani 1 1 d . . . . .
O6 O 0.1344(6) 0.1668(3) -0.1185(2) 0.0217(9) Uani 1 1 d . . . . .
O7 O 0.8919(5) 0.3028(3) 0.1321(3) 0.0170(8) Uani 1 1 d . . . . .
O8 O 0.5296(5) 0.3002(3) 0.1441(3) 0.0194(9) Uani 1 1 d . . . . .
C1 C 0.7169(9) 0.3954(4) 0.4409(4) 0.0208(13) Uani 1 1 d . . . . .
H1A H 0.804997 0.434894 0.415299 0.025 Uiso 1 1 calc R U . . .
H1B H 0.626848 0.430637 0.471175 0.025 Uiso 1 1 calc R U . . .
C2 C 0.6294(8) 0.3424(4) 0.3590(4) 0.0209(13) Uani 1 1 d . . . . .
H2A H 0.526104 0.311073 0.381412 0.025 Uiso 1 1 calc R U . . .
H2B H 0.589331 0.381026 0.306139 0.025 Uiso 1 1 calc R U . . .
C3 C 0.1325(8) 0.1032(4) 0.2762(5) 0.0265(14) Uani 1 1 d . . . . .
H3A H 0.127798 0.074637 0.213140 0.032 Uiso 1 1 calc R U . . .
H3B H 0.073885 0.065256 0.321489 0.032 Uiso 1 1 calc R U . . .
C4 C 0.3278(9) 0.1178(4) 0.3111(5) 0.0294(15) Uani 1 1 d . . . . .
H4A H 0.333316 0.134342 0.379194 0.035 Uiso 1 1 calc R U . . .
H4B H 0.394812 0.063641 0.304631 0.035 Uiso 1 1 calc R U . . .
C5 C 0.2975(8) 0.1487(4) 0.0350(4) 0.0214(13) Uani 1 1 d . . . . .
H5A H 0.329352 0.105859 0.085175 0.026 Uiso 1 1 calc R U . . .
H5B H 0.406017 0.178403 0.017100 0.026 Uiso 1 1 calc R U . . .
C6 C 0.2096(8) 0.1032(4) -0.0527(4) 0.0187(12) Uani 1 1 d . . . . .
H6A H 0.297956 0.068286 -0.084803 0.022 Uiso 1 1 calc R U . . .
H6B H 0.116075 0.064019 -0.032212 0.022 Uiso 1 1 calc R U . . .
C7 C 0.7971(8) 0.3848(4) 0.1234(4) 0.0213(13) Uani 1 1 d . . . . .
H7A H 0.855749 0.423149 0.078490 0.026 Uiso 1 1 calc R U . . .
H7B H 0.797766 0.413716 0.186154 0.026 Uiso 1 1 calc R U . . .
C8 C 0.6060(8) 0.3674(4) 0.0866(4) 0.0245(14) Uani 1 1 d . . . . .
H8A H 0.535792 0.420934 0.090467 0.029 Uiso 1 1 calc R U . . .
H8B H 0.604164 0.348995 0.019182 0.029 Uiso 1 1 calc R U . . .
N1 N 0.2499(7) 0.5091(4) 0.1506(4) 0.0276(12) Uani 1 1 d . . . . .
O9 O 0.2929(9) 0.4837(4) 0.2343(3) 0.0565(17) Uani 1 1 d . . . . .
O10 O 0.2576(7) 0.5895(3) 0.1318(3) 0.0356(12) Uani 1 1 d . . . . .
O11 O 0.2017(7) 0.4547(4) 0.0870(4) 0.0438(13) Uani 1 1 d . . . . .

loop_
_atom_site_aniso_label
_atom_site_aniso_U_11
_atom_site_aniso_U_22
_atom_site_aniso_U_33
_atom_site_aniso_U_23
_atom_site_aniso_U_13
_atom_site_aniso_U_12
Bi1 0.01392(11) 0.01762(12) 0.01162(9) -0.00150(7) 0.00028(7) -0.00096(9)
Bi2 0.01435(10) 0.01851(11) 0.01150(8) 0.00005(8) 0.00171(7) -0.00085(9)
Bi3 0.01351(11) 0.01727(11) 0.01093(9) 0.00018(7) 0.00048(7) -0.00099(9)
O1 0.025(2) 0.027(2) 0.0135(17) -0.0014(16) 0.0018(16) 0.006(2)
O2 0.017(2) 0.022(2) 0.0152(17) -0.0042(15) -0.0015(15) 0.0028(17)
O3 0.015(2) 0.019(2) 0.0187(18) 0.0017(15) 0.0039(15) 0.0011(17)
O4 0.013(2) 0.021(2) 0.0218(19) 0.0059(16) 0.0026(16) 0.0003(17)
O5 0.018(2) 0.032(3) 0.0118(17) -0.0073(16) -0.0020(15) 0.0080(19)
O6 0.024(2) 0.032(3) 0.0096(16) -0.0005(16) 0.0004(15) 0.009(2)
O7 0.013(2) 0.020(2) 0.0182(18) 0.0001(15) 0.0044(15) -0.0022(17)
O8 0.016(2) 0.023(2) 0.0192(18) 0.0052(16) 0.0021(16) -0.0018(18)
C1 0.025(3) 0.021(3) 0.017(3) 0.000(2) 0.003(2) 0.009(3)
C2 0.018(3) 0.031(4) 0.013(2) -0.005(2) 0.000(2) 0.008(3)
C3 0.017(3) 0.019(3) 0.044(4) 0.007(3) 0.008(3) 0.005(3)
C4 0.022(4) 0.030(4) 0.037(3) 0.016(3) 0.005(3) 0.003(3)
C5 0.020(3) 0.029(3) 0.015(2) -0.004(2) 0.002(2) 0.008(3)
C6 0.019(3) 0.024(3) 0.012(2) 0.002(2) -0.002(2) 0.006(3)
C7 0.021(3) 0.020(3) 0.024(3) -0.002(2) 0.009(2) 0.000(3)
C8 0.024(4) 0.027(4) 0.024(3) 0.011(2) 0.004(2) 0.000(3)
N1 0.017(3) 0.031(3) 0.035(3) 0.002(3) 0.005(2) 0.006(2)
O9 0.095(5) 0.042(3) 0.032(3) 0.013(2) -0.002(3) -0.001(3)
O10 0.038(3) 0.028(3) 0.041(3) 0.013(2) 0.005(2) 0.004(2)
O11 0.041(3) 0.044(3) 0.046(3) -0.005(2) -0.004(2) -0.006(3)

loop_
_atom_type_symbol
_atom_type_description
_atom_type_scat_dispersion_real
_atom_type_scat_dispersion_imag
_atom_type_scat_source
C C 0.0033 0.0016 'International Tables Vol C Tables 4.2.6.8 and 6.1.1.4'
H H 0.0000 0.0000 'International Tables Vol C Tables 4.2.6.8 and 6.1.1.4'
N N 0.0061 0.0033 'International Tables Vol C Tables 4.2.6.8 and 6.1.1.4'
O O 0.0106 0.0060 'International Tables Vol C Tables 4.2.6.8 and 6.1.1.4'
Bi Bi -4.1077 10.2566 'International Tables Vol C Tables 4.2.6.8 and 6.1.1.4'

loop_
_geom_angle_atom_site_label_1
_geom_angle_atom_site_label_2
_geom_angle_atom_site_label_3
_geom_angle
_geom_angle_site_symmetry_1
_geom_angle_site_symmetry_3
_geom_angle_publ_flag
O8 Bi1 O2 86.81(15) . . ?
O8 Bi1 O7 76.20(14) . . ?
O2 Bi1 O7 82.99(14) . . ?
O8 Bi1 O4 65.15(13) . . ?
O2 Bi1 O4 83.44(14) . . ?
O7 Bi1 O4 139.56(14) . . ?
O8 Bi1 O3 140.73(14) . 1_655 ?
O2 Bi1 O3 69.32(13) . 1_655 ?
O7 Bi1 O3 70.47(13) . 1_655 ?
O4 Bi1 O3 137.25(11) . 1_655 ?
O8 Bi1 O1 90.77(13) . 4_565 ?
O2 Bi1 O1 149.81(14) . 4_565 ?
O7 Bi1 O1 67.25(13) . 4_565 ?
O4 Bi1 O1 122.51(12) . 4_565 ?
O3 Bi1 O1 94.90(12) 1_655 4_565 ?
O1 Bi2 O6 93.83(16) . 4_666 ?
O1 Bi2 O5 82.79(15) . 4_666 ?
O6 Bi2 O5 73.57(13) 4_666 4_666 ?
O1 Bi2 O2 73.69(13) . . ?
O6 Bi2 O2 82.62(14) 4_666 . ?
O5 Bi2 O2 145.18(14) 4_666 . ?
O1 Bi2 O7 70.03(13) . 4_566 ?
O6 Bi2 O7 137.25(13) 4_666 4_566 ?
O5 Bi2 O7 65.46(12) 4_666 4_566 ?
O2 Bi2 O7 126.15(13) . 4_566 ?
O1 Bi2 O3 135.91(13) . 1_655 ?
O6 Bi2 O3 68.70(13) 4_666 1_655 ?
O5 Bi2 O3 125.85(13) 4_666 1_655 ?
O2 Bi2 O3 64.35(12) . 1_655 ?
O7 Bi2 O3 148.23(12) 4_566 1_655 ?
O4 Bi3 O5 87.43(14) . . ?
O4 Bi3 O3 76.29(14) . . ?
O5 Bi3 O3 84.46(14) . . ?
O4 Bi3 O8 64.70(13) . . ?
O5 Bi3 O8 81.69(14) . . ?
O3 Bi3 O8 138.97(14) . . ?
O4 Bi3 O7 139.72(14) . 1_455 ?
O5 Bi3 O7 68.03(13) . 1_455 ?
O3 Bi3 O7 70.18(13) . 1_455 ?
O8 Bi3 O7 136.31(11) . 1_455 ?
O4 Bi3 O6 94.26(14) . 4_566 ?
O5 Bi3 O6 152.70(14) . 4_566 ?
O3 Bi3 O6 69.59(13) . 4_566 ?
O8 Bi3 O6 123.53(12) . 4_566 ?
O7 Bi3 O6 94.39(12) 1_455 4_566 ?
C1 O1 Bi2 114.0(3) . . ?
C1 O1 Bi1 131.2(3) . 4_566 ?
Bi2 O1 Bi1 111.58(16) . 4_566 ?
C2 O2 Bi1 123.8(3) . . ?
C2 O2 Bi2 112.3(3) . . ?
Bi1 O2 Bi2 120.44(17) . . ?
C3 O3 Bi3 110.4(3) . . ?
C3 O3 Bi1 122.6(3) . 1_455 ?
Bi3 O3 Bi1 110.06(15) . 1_455 ?
C3 O3 Bi2 108.9(3) . 1_455 ?
Bi3 O3 Bi2 107.69(15) . 1_455 ?
Bi1 O3 Bi2 95.39(12) 1_455 1_455 ?
C4 O4 Bi3 114.2(3) . . ?
C4 O4 Bi1 130.8(3) . . ?
Bi3 O4 Bi1 114.88(15) . . ?
C5 O5 Bi3 124.6(3) . . ?
C5 O5 Bi2 113.5(3) . 4_465 ?
Bi3 O5 Bi2 119.03(17) . 4_465 ?
C6 O6 Bi2 112.5(3) . 4_465 ?
C6 O6 Bi3 131.7(3) . 4_565 ?
Bi2 O6 Bi3 114.03(17) 4_465 4_565 ?
C7 O7 Bi1 109.9(3) . . ?
C7 O7 Bi3 124.0(3) . 1_655 ?
Bi1 O7 Bi3 109.29(15) . 1_655 ?
C7 O7 Bi2 105.1(3) . 4_565 ?
Bi1 O7 Bi2 111.14(15) . 4_565 ?
Bi3 O7 Bi2 96.11(12) 1_655 4_565 ?
C8 O8 Bi1 114.6(3) . . ?
C8 O8 Bi3 129.9(3) . . ?
Bi1 O8 Bi3 115.23(16) . . ?
O1 C1 C2 110.6(5) . . ?
O1 C1 H1A 109.5 . . ?
C2 C1 H1A 109.5 . . ?
O1 C1 H1B 109.5 . . ?
C2 C1 H1B 109.5 . . ?
H1A C1 H1B 108.1 . . ?
O2 C2 C1 107.9(5) . . ?
O2 C2 H2A 110.1 . . ?
C1 C2 H2A 110.1 . . ?
O2 C2 H2B 110.1 . . ?
C1 C2 H2B 110.1 . . ?
H2A C2 H2B 108.4 . . ?
O3 C3 C4 109.6(5) . . ?
O3 C3 H3A 109.7 . . ?
C4 C3 H3A 109.7 . . ?
O3 C3 H3B 109.7 . . ?
C4 C3 H3B 109.7 . . ?
H3A C3 H3B 108.2 . . ?
O4 C4 C3 110.2(5) . . ?
O4 C4 H4A 109.6 . . ?
C3 C4 H4A 109.6 . . ?
O4 C4 H4B 109.6 . . ?
C3 C4 H4B 109.6 . . ?
H4A C4 H4B 108.1 . . ?
O5 C5 C6 108.2(5) . . ?
O5 C5 H5A 110.1 . . ?
C6 C5 H5A 110.1 . . ?
O5 C5 H5B 110.1 . . ?
C6 C5 H5B 110.1 . . ?
H5A C5 H5B 108.4 . . ?
O6 C6 C5 109.9(5) . . ?
O6 C6 H6A 109.7 . . ?
C5 C6 H6A 109.7 . . ?
O6 C6 H6B 109.7 . . ?
C5 C6 H6B 109.7 . . ?
H6A C6 H6B 108.2 . . ?
O7 C7 C8 109.2(5) . . ?
O7 C7 H7A 109.8 . . ?
C8 C7 H7A 109.8 . . ?
O7 C7 H7B 109.8 . . ?
C8 C7 H7B 109.8 . . ?
H7A C7 H7B 108.3 . . ?
O8 C8 C7 109.6(5) . . ?
O8 C8 H8A 109.8 . . ?
C7 C8 H8A 109.8 . . ?
O8 C8 H8B 109.8 . . ?
C7 C8 H8B 109.8 . . ?
H8A C8 H8B 108.2 . . ?
O9 N1 O11 119.9(6) . . ?
O9 N1 O10 118.9(6) . . ?
O11 N1 O10 121.2(5) . . ?

loop_
_geom_bond_atom_site_label_1
_geom_bond_atom_site_label_2
_geom_bond_distance
_geom_bond_site_symmetry_2
_geom_bond_publ_flag
Bi1 O8 2.164(4) . ?
Bi1 O2 2.171(4) . ?
Bi1 O7 2.237(4) . ?
Bi1 O4 2.516(4) . ?
Bi1 O3 2.576(4) 1_655 ?
Bi1 O1 2.737(4) 4_565 ?
Bi2 O1 2.139(4) . ?
Bi2 O6 2.150(4) 4_666 ?
Bi2 O5 2.320(4) 4_666 ?
Bi2 O2 2.346(4) . ?
Bi2 O7 2.659(4) 4_566 ?
Bi2 O3 2.725(4) 1_655 ?
Bi3 O4 2.184(4) . ?
Bi3 O5 2.214(4) . ?
Bi3 O3 2.233(4) . ?
Bi3 O8 2.526(4) . ?
Bi3 O7 2.594(4) 1_455 ?
Bi3 O6 2.626(4) 4_566 ?
O1 C1 1.418(7) . ?
O2 C2 1.421(7) . ?
O3 C3 1.424(7) . ?
O4 C4 1.415(7) . ?
O5 C5 1.413(7) . ?
O6 C6 1.421(6) . ?
O7 C7 1.434(7) . ?
O8 C8 1.428(7) . ?
C1 C2 1.507(8) . ?
C1 H1A 0.9700 . ?
C1 H1B 0.9700 . ?
C2 H2A 0.9700 . ?
C2 H2B 0.9700 . ?
C3 C4 1.527(9) . ?
C3 H3A 0.9700 . ?
C3 H3B 0.9700 . ?
C4 H4A 0.9700 . ?
C4 H4B 0.9700 . ?
C5 C6 1.513(8) . ?
C5 H5A 0.9700 . ?
C5 H5B 0.9700 . ?
C6 H6A 0.9700 . ?
C6 H6B 0.9700 . ?
C7 C8 1.512(8) . ?
C7 H7A 0.9700 . ?
C7 H7B 0.9700 . ?
C8 H8A 0.9700 . ?
C8 H8B 0.9700 . ?
N1 O9 1.242(7) . ?
N1 O11 1.244(7) . ?
N1 O10 1.250(7) . ?

loop_
_geom_hbond_atom_site_label_D
_geom_hbond_atom_site_label_H
_geom_hbond_atom_site_label_A
_geom_hbond_distance_DH
_geom_hbond_distance_HA
_geom_hbond_distance_DA
_geom_hbond_angle_DHA
_geom_hbond_site_symmetry_A
_geom_hbond_publ_flag
C2 H2B O8 0.97 2.57 3.082(6) 113.3 . yes
C3 H3B N1 0.97 2.61 3.390(8) 137.8 2_545 yes
C3 H3B O10 0.97 2.61 3.239(8) 122.5 2_545 yes
C6 H6A O9 0.97 2.61 3.305(7) 128.5 4_565 yes
C7 H7A O11 0.97 2.62 3.263(8) 123.8 1_655 yes
C8 H8A N1 0.97 2.68 3.564(8) 151.0 . yes
C8 H8A O11 0.97 2.54 3.295(8) 134.4 . yes
C8 H8B O10 0.97 2.55 3.291(7) 133.6 3_665 yes
